data_2019601
loop_
_publ_author_name
'Scholz, Stefan'
'Lerner, Hans-Wolfram'
'Bats, Jan W.'

_publ_section_title
;
 A low-temperature modification of hexa-<i>tert</i>-butyldisilane and a
 new polymorph of 1,1,2,2-tetra-<i>tert</i>-butyl-1,2-diphenyldisilane
;
_journal_issue 7
_journal_name_full 'Acta Crystallographica Section C'
_journal_page_first 697
_journal_page_last 701
_journal_paper_doi 10.1107/S2053229614013503
_journal_volume 70
_journal_year 2014
_chemical_formula_iupac 'C28 H46 Si2'
_chemical_formula_moiety 'C28 H46 Si2'
_chemical_formula_sum 'C28 H46 Si2'
_chemical_formula_weight 438.83
_chemical_name_systematic
;
1,1,2,2-Tetra-<i>tert</i>-butyl-1,2-diphenyldisilane
;
_space_group_IT_number 2
_symmetry_cell_setting triclinic
_symmetry_space_group_name_Hall '-P 1'
_symmetry_space_group_name_H-M 'P -1'
_atom_sites_solution_hydrogens geom
_atom_sites_solution_primary direct
_atom_sites_solution_secondary difmap
_audit_creation_method SHELXL-97
_cell_angle_alpha 116.476(6)
_cell_angle_beta 95.018(7)
_cell_angle_gamma 90.263(10)
_cell_formula_units_Z 4
_cell_length_a 9.0240(11)
_cell_length_b 17.566(2)
_cell_length_c 18.961(3)
_cell_measurement_reflns_used 165
_cell_measurement_temperature 157(2)
_cell_measurement_theta_max 26
_cell_measurement_theta_min 3
_cell_volume 2676.9(6)
_computing_cell_refinement 'SMART (Siemens, 1995)'
_computing_data_collection 'SMART (Siemens, 1995)'
_computing_data_reduction 'SAINT (Siemens, 1995)'
_computing_molecular_graphics 'SHELXTL (Sheldrick, 2008)'
_computing_publication_material 'SHELXL97 (Sheldrick, 2008)'
_computing_structure_refinement 'SHELXL97 (Sheldrick, 2008)'
_computing_structure_solution 'SHELXS97 (Sheldrick, 2008)'
_diffrn_ambient_temperature 157(2)
_diffrn_measured_fraction_theta_full 0.991
_diffrn_measured_fraction_theta_max 0.958
_diffrn_measurement_device_type 'Siemens SMART 1K CCD'
_diffrn_measurement_method \w
_diffrn_radiation_monochromator graphite
_diffrn_radiation_source 'normal-focus sealed tube'
_diffrn_radiation_type MoK\a
_diffrn_radiation_wavelength 0.71073
_diffrn_reflns_av_R_equivalents 0.0483
_diffrn_reflns_av_sigmaI/netI 0.0832
_diffrn_reflns_limit_h_max 11
_diffrn_reflns_limit_h_min -11
_diffrn_reflns_limit_k_max 23
_diffrn_reflns_limit_k_min -23
_diffrn_reflns_limit_l_max 25
_diffrn_reflns_limit_l_min -25
_diffrn_reflns_number 31180
_diffrn_reflns_theta_full 26.00
_diffrn_reflns_theta_max 28.00
_diffrn_reflns_theta_min 2.13
_diffrn_standards_decay_% 0.0
_diffrn_standards_interval_time 1200
_diffrn_standards_number 344
_exptl_absorpt_coefficient_mu 0.145
_exptl_absorpt_correction_T_max 0.964
_exptl_absorpt_correction_T_min 0.873
_exptl_absorpt_correction_type multi-scan
_exptl_absorpt_process_details '(SADABS; Sheldrick, 2000)'
_exptl_crystal_colour colorless
_exptl_crystal_density_diffrn 1.089
_exptl_crystal_density_method 'not measured'
_exptl_crystal_description block
_exptl_crystal_F_000 968
_exptl_crystal_size_max 0.30
_exptl_crystal_size_mid 0.26
_exptl_crystal_size_min 0.25
_refine_diff_density_max 0.334
_refine_diff_density_min -0.265
_refine_ls_extinction_method none
_refine_ls_goodness_of_fit_ref 1.005
_refine_ls_hydrogen_treatment constr
_refine_ls_matrix_type full
_refine_ls_number_parameters 565
_refine_ls_number_reflns 12352
_refine_ls_number_restraints 0
_refine_ls_restrained_S_all 1.005
_refine_ls_R_factor_all 0.1053
_refine_ls_R_factor_gt 0.0498
_refine_ls_shift/su_max 0.001
_refine_ls_shift/su_mean 0.000
_refine_ls_structure_factor_coef Fsqd
_refine_ls_weighting_details 'calc w=1/[\s^2^(Fo^2^)+(0.051P)^2^] where P=(Fo^2^+2Fc^2^)/3'
_refine_ls_weighting_scheme calc
_refine_ls_wR_factor_gt 0.1007
_refine_ls_wR_factor_ref 0.1157
_reflns_number_gt 7513
_reflns_number_total 12352
_reflns_threshold_expression I>2\s(I)
_cod_data_source_file fg3323sup1.cif
_cod_data_source_block II
_cod_depositor_comments 'Adding full bibliography for 2019600--2019601.cif.'
_cod_original_cell_volume 2676.8(6)
_cod_database_code 2019601
_cod_database_fobs_code 2019601

loop_
_symmetry_equiv_pos_as_xyz
'x, y, z'
'-x, -y, -z'

loop_
_atom_site_type_symbol
_atom_site_label
_atom_site_fract_x
_atom_site_fract_y
_atom_site_fract_z
_atom_site_U_iso_or_equiv
_atom_site_adp_type
_atom_site_calc_flag
_atom_site_refinement_flags
_atom_site_occupancy
_atom_site_symmetry_multiplicity
Si Si1 0.40260(6) 0.21134(3) 0.83084(3) 0.02539(14) Uani d . 1 1
Si Si2 0.47108(6) 0.21499(3) 0.70812(3) 0.02498(14) Uani d . 1 1
Si Si3 1.09848(6) 0.27363(3) 0.32339(3) 0.02468(14) Uani d . 1 1
Si Si4 0.98576(6) 0.30935(3) 0.21761(3) 0.02642(14) Uani d . 1 1
C C1 0.3063(2) 0.31601(12) 0.88451(11) 0.0272(5) Uani d . 1 1
C C2 0.1696(2) 0.32745(13) 0.85030(12) 0.0317(5) Uani d . 1 1
H H2 0.1244 0.2814 0.8035 0.038 Uiso calc R 1 1
C C3 0.0976(2) 0.40332(14) 0.88205(13) 0.0395(6) Uani d . 1 1
H H3 0.0056 0.4088 0.8566 0.047 Uiso calc R 1 1
C C4 0.1599(3) 0.47119(14) 0.95088(14) 0.0421(6) Uani d . 1 1
H H4 0.1127 0.5239 0.9724 0.051 Uiso calc R 1 1
C C5 0.2910(3) 0.46087(14) 0.98744(13) 0.0409(6) Uani d . 1 1
H H5 0.3332 0.5064 1.0355 0.049 Uiso calc R 1 1
C C6 0.3627(2) 0.38501(13) 0.95518(12) 0.0325(5) Uani d . 1 1
H H6 0.4531 0.3797 0.9820 0.039 Uiso calc R 1 1
C C7 0.5738(2) 0.20840(13) 0.89947(12) 0.0328(5) Uani d . 1 1
C C8 0.5272(3) 0.22161(15) 0.98063(12) 0.0441(6) Uani d . 1 1
H H8A 0.6154 0.2209 1.0144 0.066 Uiso calc R 1 1
H H8B 0.4557 0.1757 0.9728 0.066 Uiso calc R 1 1
H H8C 0.4811 0.2765 1.0061 0.066 Uiso calc R 1 1
C C9 0.6912(2) 0.27865(14) 0.91287(13) 0.0414(6) Uani d . 1 1
H H9A 0.7700 0.2821 0.9533 0.062 Uiso calc R 1 1
H H9B 0.6439 0.3334 0.9307 0.062 Uiso calc R 1 1
H H9C 0.7342 0.2652 0.8632 0.062 Uiso calc R 1 1
C C10 0.6553(3) 0.12405(14) 0.86656(13) 0.0427(6) Uani d . 1 1
H H10A 0.7530 0.1326 0.8967 0.064 Uiso calc R 1 1
H H10B 0.6684 0.1061 0.8107 0.064 Uiso calc R 1 1
H H10C 0.5961 0.0800 0.8714 0.064 Uiso calc R 1 1
C C11 0.2503(2) 0.12310(13) 0.81337(12) 0.0326(5) Uani d . 1 1
C C12 0.1494(3) 0.15552(15) 0.88080(14) 0.0474(6) Uani d . 1 1
H H12A 0.0823 0.1087 0.8752 0.071 Uiso calc R 1 1
H H12B 0.0907 0.2013 0.8786 0.071 Uiso calc R 1 1
H H12C 0.2108 0.1773 0.9317 0.071 Uiso calc R 1 1
C C13 0.1507(3) 0.09454(14) 0.73465(13) 0.0428(6) Uani d . 1 1
H H13A 0.0707 0.0550 0.7316 0.064 Uiso calc R 1 1
H H13B 0.2108 0.0661 0.6902 0.064 Uiso calc R 1 1
H H13C 0.1074 0.1444 0.7321 0.064 Uiso calc R 1 1
C C14 0.3180(3) 0.04165(13) 0.81117(14) 0.0463(6) Uani d . 1 1
H H14A 0.2382 -0.0016 0.7993 0.069 Uiso calc R 1 1
H H14B 0.3721 0.0549 0.8627 0.069 Uiso calc R 1 1
H H14C 0.3869 0.0199 0.7701 0.069 Uiso calc R 1 1
C C15 0.2882(2) 0.19813(12) 0.64157(11) 0.0275(5) Uani d . 1 1
C C16 0.2425(2) 0.12230(13) 0.57392(12) 0.0336(5) Uani d . 1 1
H H16 0.3035 0.0748 0.5601 0.040 Uiso calc R 1 1
C C17 0.1115(3) 0.11409(15) 0.52636(13) 0.0395(6) Uani d . 1 1
H H17 0.0838 0.0614 0.4814 0.047 Uiso calc R 1 1
C C18 0.0222(2) 0.18165(15) 0.54406(13) 0.0395(6) Uani d . 1 1
H H18 -0.0667 0.1764 0.5111 0.047 Uiso calc R 1 1
C C19 0.0620(2) 0.25712(14) 0.60982(13) 0.0363(5) Uani d . 1 1
H H19 0.0002 0.3042 0.6224 0.044 Uiso calc R 1 1
C C20 0.1924(2) 0.26516(13) 0.65815(12) 0.0313(5) Uani d . 1 1
H H20 0.2171 0.3177 0.7038 0.038 Uiso calc R 1 1
C C21 0.6013(2) 0.12466(13) 0.64978(12) 0.0308(5) Uani d . 1 1
C C22 0.5377(3) 0.03894(13) 0.64132(12) 0.0371(5) Uani d . 1 1
H H22A 0.5958 -0.0074 0.6064 0.056 Uiso calc R 1 1
H H22B 0.4336 0.0299 0.6186 0.056 Uiso calc R 1 1
H H22C 0.5433 0.0399 0.6935 0.056 Uiso calc R 1 1
C C23 0.7628(2) 0.13488(14) 0.68858(13) 0.0403(6) Uani d . 1 1
H H23A 0.8105 0.0803 0.6643 0.060 Uiso calc R 1 1
H H23B 0.7616 0.1529 0.7454 0.060 Uiso calc R 1 1
H H23C 0.8187 0.1779 0.6806 0.060 Uiso calc R 1 1
C C24 0.6153(3) 0.11856(14) 0.56669(12) 0.0414(6) Uani d . 1 1
H H24A 0.6778 0.0714 0.5376 0.062 Uiso calc R 1 1
H H24B 0.6608 0.1720 0.5722 0.062 Uiso calc R 1 1
H H24C 0.5162 0.1085 0.5376 0.062 Uiso calc R 1 1
C C25 0.5534(2) 0.32644(13) 0.72476(12) 0.0305(5) Uani d . 1 1
C C26 0.4964(2) 0.40077(12) 0.79587(12) 0.0372(5) Uani d . 1 1
H H26A 0.5338 0.4547 0.7988 0.056 Uiso calc R 1 1
H H26B 0.5317 0.3971 0.8446 0.056 Uiso calc R 1 1
H H26C 0.3873 0.3981 0.7897 0.056 Uiso calc R 1 1
C C27 0.7245(2) 0.33340(15) 0.73911(15) 0.0496(7) Uani d . 1 1
H H27A 0.7600 0.3916 0.7529 0.074 Uiso calc R 1 1
H H27B 0.7663 0.2935 0.6909 0.074 Uiso calc R 1 1
H H27C 0.7561 0.3196 0.7827 0.074 Uiso calc R 1 1
C C28 0.5140(3) 0.34103(14) 0.65083(12) 0.0420(6) Uani d . 1 1
H H28A 0.5652 0.3937 0.6581 0.063 Uiso calc R 1 1
H H28B 0.4061 0.3457 0.6435 0.063 Uiso calc R 1 1
H H28C 0.5456 0.2930 0.6040 0.063 Uiso calc R 1 1
C C29 0.9328(2) 0.26410(12) 0.37612(11) 0.0251(4) Uani d . 1 1
C C30 0.8354(2) 0.19223(13) 0.33837(11) 0.0291(5) Uani d . 1 1
H H30 0.8535 0.1503 0.2872 0.035 Uiso calc R 1 1
C C31 0.7137(2) 0.17930(14) 0.37208(12) 0.0332(5) Uani d . 1 1
H H31 0.6518 0.1288 0.3446 0.040 Uiso calc R 1 1
C C32 0.6825(2) 0.23985(14) 0.44557(12) 0.0342(5) Uani d . 1 1
H H32 0.5983 0.2319 0.4688 0.041 Uiso calc R 1 1
C C33 0.7748(2) 0.31192(14) 0.48487(12) 0.0353(5) Uani d . 1 1
H H33 0.7536 0.3542 0.5353 0.042 Uiso calc R 1 1
C C34 0.8987(2) 0.32337(13) 0.45148(12) 0.0310(5) Uani d . 1 1
H H34 0.9624 0.3729 0.4805 0.037 Uiso calc R 1 1
C C35 1.2398(2) 0.36089(13) 0.40154(12) 0.0338(5) Uani d . 1 1
C C36 1.2779(3) 0.34527(14) 0.47485(12) 0.0455(6) Uani d . 1 1
H H36A 1.3436 0.3923 0.5144 0.068 Uiso calc R 1 1
H H36B 1.3283 0.2916 0.4592 0.068 Uiso calc R 1 1
H H36C 1.1860 0.3420 0.4975 0.068 Uiso calc R 1 1
C C37 1.1728(2) 0.44891(13) 0.42790(13) 0.0391(6) Uani d . 1 1
H H37A 1.2391 0.4922 0.4711 0.059 Uiso calc R 1 1
H H37B 1.0750 0.4477 0.4462 0.059 Uiso calc R 1 1
H H37C 1.1619 0.4628 0.3831 0.059 Uiso calc R 1 1
C C38 1.3904(2) 0.36823(15) 0.37169(14) 0.0484(6) Uani d . 1 1
H H38A 1.4421 0.4228 0.4080 0.073 Uiso calc R 1 1
H H38B 1.3730 0.3651 0.3187 0.073 Uiso calc R 1 1
H H38C 1.4519 0.3215 0.3694 0.073 Uiso calc R 1 1
C C39 1.1830(2) 0.16089(12) 0.28358(12) 0.0299(5) Uani d . 1 1
C C40 1.1651(3) 0.12264(14) 0.34199(13) 0.0418(6) Uani d . 1 1
H H40A 1.2189 0.0700 0.3254 0.063 Uiso calc R 1 1
H H40B 1.0593 0.1101 0.3422 0.063 Uiso calc R 1 1
H H40C 1.2058 0.1636 0.3954 0.063 Uiso calc R 1 1
C C41 1.1103(2) 0.09643(12) 0.20167(12) 0.0357(5) Uani d . 1 1
H H41A 1.1469 0.0398 0.1890 0.053 Uiso calc R 1 1
H H41B 1.1359 0.1137 0.1615 0.053 Uiso calc R 1 1
H H41C 1.0019 0.0948 0.2024 0.053 Uiso calc R 1 1
C C42 1.3507(2) 0.16282(15) 0.27521(14) 0.0455(6) Uani d . 1 1
H H42A 1.3830 0.1044 0.2482 0.068 Uiso calc R 1 1
H H42B 1.4057 0.1920 0.3279 0.068 Uiso calc R 1 1
H H42C 1.3703 0.1933 0.2442 0.068 Uiso calc R 1 1
C C43 0.8722(2) 0.20731(12) 0.14458(11) 0.0278(5) Uani d . 1 1
C C44 0.9149(3) 0.14953(13) 0.07113(12) 0.0352(5) Uani d . 1 1
H H44 1.0032 0.1622 0.0538 0.042 Uiso calc R 1 1
C C45 0.8329(3) 0.07415(14) 0.02248(12) 0.0400(6) Uani d . 1 1
H H45 0.8672 0.0360 -0.0264 0.048 Uiso calc R 1 1
C C46 0.7024(3) 0.05449(14) 0.04462(14) 0.0436(6) Uani d . 1 1
H H46 0.6466 0.0029 0.0116 0.052 Uiso calc R 1 1
C C47 0.6542(3) 0.11096(14) 0.11563(13) 0.0394(6) Uani d . 1 1
H H47 0.5632 0.0988 0.1311 0.047 Uiso calc R 1 1
C C48 0.7374(2) 0.18521(13) 0.16448(12) 0.0317(5) Uani d . 1 1
H H48 0.7021 0.2227 0.2133 0.038 Uiso calc R 1 1
C C49 1.1329(3) 0.33361(14) 0.16055(13) 0.0394(6) Uani d . 1 1
C C50 1.2526(3) 0.26657(15) 0.13856(14) 0.0467(6) Uani d . 1 1
H H50A 1.3185 0.2754 0.1042 0.070 Uiso calc R 1 1
H H50B 1.2042 0.2094 0.1107 0.070 Uiso calc R 1 1
H H50C 1.3110 0.2723 0.1869 0.070 Uiso calc R 1 1
C C51 1.2196(3) 0.42041(15) 0.20862(15) 0.0602(8) Uani d . 1 1
H H51A 1.3059 0.4228 0.1816 0.090 Uiso calc R 1 1
H H51B 1.2534 0.4270 0.2617 0.090 Uiso calc R 1 1
H H51C 1.1543 0.4664 0.2130 0.090 Uiso calc R 1 1
C C52 1.0594(3) 0.33549(16) 0.08456(14) 0.0545(7) Uani d . 1 1
H H52A 1.1366 0.3444 0.0554 0.082 Uiso calc R 1 1
H H52B 0.9909 0.3820 0.0990 0.082 Uiso calc R 1 1
H H52C 1.0042 0.2812 0.0512 0.082 Uiso calc R 1 1
C C53 0.8392(2) 0.39848(13) 0.25250(12) 0.0332(5) Uani d . 1 1
C C54 0.7624(2) 0.40245(14) 0.32286(13) 0.0398(6) Uani d . 1 1
H H54A 0.6838 0.4434 0.3345 0.060 Uiso calc R 1 1
H H54B 0.8357 0.4205 0.3693 0.060 Uiso calc R 1 1
H H54C 0.7187 0.3460 0.3098 0.060 Uiso calc R 1 1
C C55 0.9048(3) 0.48959(13) 0.27858(14) 0.0490(6) Uani d . 1 1
H H55A 0.8292 0.5308 0.3025 0.074 Uiso calc R 1 1
H H55B 0.9351 0.4945 0.2324 0.074 Uiso calc R 1 1
H H55C 0.9915 0.5012 0.3174 0.074 Uiso calc R 1 1
C C56 0.7172(3) 0.38147(14) 0.18397(13) 0.0447(6) Uani d . 1 1
H H56A 0.6510 0.4292 0.1999 0.067 Uiso calc R 1 1
H H56B 0.6595 0.3289 0.1714 0.067 Uiso calc R 1 1
H H56C 0.7639 0.3756 0.1372 0.067 Uiso calc R 1 1

loop_
_atom_site_aniso_label
_atom_site_aniso_U_11
_atom_site_aniso_U_22
_atom_site_aniso_U_33
_atom_site_aniso_U_12
_atom_site_aniso_U_13
_atom_site_aniso_U_23
Si1 0.0280(3) 0.0240(3) 0.0237(3) 0.0013(2) 0.0014(2) 0.0105(2)
Si2 0.0252(3) 0.0255(3) 0.0241(3) 0.0043(2) 0.0014(2) 0.0112(3)
Si3 0.0225(3) 0.0245(3) 0.0239(3) 0.0045(2) 0.0048(2) 0.0076(2)
Si4 0.0292(3) 0.0248(3) 0.0268(3) 0.0037(2) 0.0072(3) 0.0122(3)
C1 0.0271(12) 0.0286(11) 0.0265(11) -0.0005(9) 0.0048(9) 0.0127(9)
C2 0.0316(13) 0.0310(12) 0.0288(11) 0.0016(10) 0.0055(10) 0.0097(10)
C3 0.0312(13) 0.0414(14) 0.0460(14) 0.0073(11) 0.0074(11) 0.0191(12)
C4 0.0438(15) 0.0304(13) 0.0509(15) 0.0107(11) 0.0183(12) 0.0145(12)
C5 0.0460(15) 0.0321(13) 0.0354(13) -0.0003(11) 0.0069(11) 0.0065(11)
C6 0.0344(13) 0.0303(12) 0.0301(12) 0.0005(10) 0.0016(10) 0.0114(10)
C7 0.0352(13) 0.0335(12) 0.0276(11) 0.0066(10) 0.0015(10) 0.0122(10)
C8 0.0527(16) 0.0494(15) 0.0318(13) 0.0075(12) -0.0009(11) 0.0205(12)
C9 0.0343(14) 0.0474(15) 0.0381(13) 0.0023(11) -0.0061(11) 0.0169(12)
C10 0.0480(15) 0.0452(14) 0.0372(13) 0.0116(12) -0.0011(11) 0.0215(12)
C11 0.0352(13) 0.0291(12) 0.0356(12) -0.0034(10) 0.0040(10) 0.0165(10)
C12 0.0492(16) 0.0443(15) 0.0547(16) -0.0050(12) 0.0159(13) 0.0255(13)
C13 0.0383(14) 0.0371(13) 0.0485(15) -0.0138(11) -0.0044(11) 0.0170(12)
C14 0.0583(17) 0.0299(13) 0.0550(15) -0.0034(11) 0.0048(13) 0.0231(12)
C15 0.0289(12) 0.0303(12) 0.0251(11) 0.0034(9) 0.0011(9) 0.0142(10)
C16 0.0376(13) 0.0296(12) 0.0306(12) 0.0066(10) -0.0029(10) 0.0120(10)
C17 0.0403(14) 0.0409(14) 0.0318(12) -0.0020(11) -0.0071(11) 0.0134(11)
C18 0.0273(13) 0.0563(16) 0.0382(13) -0.0009(11) -0.0057(10) 0.0256(12)
C19 0.0285(13) 0.0446(14) 0.0430(14) 0.0130(11) 0.0067(11) 0.0253(12)
C20 0.0313(13) 0.0333(12) 0.0293(11) 0.0051(10) 0.0040(10) 0.0138(10)
C21 0.0307(12) 0.0309(12) 0.0279(11) 0.0085(10) 0.0027(9) 0.0105(10)
C22 0.0429(14) 0.0317(12) 0.0343(12) 0.0122(10) 0.0030(10) 0.0127(10)
C23 0.0317(13) 0.0442(14) 0.0427(14) 0.0126(11) 0.0060(11) 0.0170(12)
C24 0.0436(15) 0.0431(14) 0.0345(13) 0.0138(11) 0.0111(11) 0.0134(11)
C25 0.0298(12) 0.0287(12) 0.0354(12) -0.0001(9) 0.0047(10) 0.0163(10)
C26 0.0423(14) 0.0275(12) 0.0389(13) -0.0058(10) 0.0036(11) 0.0124(10)
C27 0.0372(15) 0.0415(14) 0.0751(18) -0.0055(11) 0.0040(13) 0.0307(14)
C28 0.0497(16) 0.0397(14) 0.0447(14) 0.0056(11) 0.0157(12) 0.0241(12)
C29 0.0245(11) 0.0278(11) 0.0265(11) 0.0092(9) 0.0048(9) 0.0148(9)
C30 0.0297(12) 0.0332(12) 0.0245(11) 0.0081(10) 0.0037(9) 0.0127(10)
C31 0.0260(12) 0.0398(13) 0.0369(13) 0.0001(10) 0.0012(10) 0.0203(11)
C32 0.0260(12) 0.0497(14) 0.0366(13) 0.0081(11) 0.0087(10) 0.0269(12)
C33 0.0387(14) 0.0400(13) 0.0305(12) 0.0146(11) 0.0129(10) 0.0171(11)
C34 0.0323(13) 0.0298(12) 0.0300(12) 0.0058(10) 0.0073(10) 0.0119(10)
C35 0.0290(12) 0.0318(12) 0.0322(12) -0.0011(10) 0.0030(10) 0.0067(10)
C36 0.0416(15) 0.0456(15) 0.0350(13) 0.0008(12) -0.0093(11) 0.0076(11)
C37 0.0381(14) 0.0284(12) 0.0395(13) -0.0039(10) 0.0045(11) 0.0050(10)
C38 0.0318(14) 0.0479(15) 0.0495(15) -0.0061(11) 0.0050(12) 0.0073(12)
C39 0.0270(12) 0.0291(12) 0.0301(12) 0.0086(9) 0.0030(9) 0.0099(10)
C40 0.0479(15) 0.0381(13) 0.0408(14) 0.0160(11) 0.0002(11) 0.0194(11)
C41 0.0422(14) 0.0245(11) 0.0360(12) 0.0098(10) 0.0066(11) 0.0092(10)
C42 0.0309(14) 0.0443(15) 0.0517(15) 0.0148(11) 0.0077(11) 0.0123(12)
C43 0.0325(12) 0.0282(11) 0.0253(11) 0.0058(9) 0.0002(9) 0.0148(9)
C44 0.0393(14) 0.0357(13) 0.0310(12) 0.0064(10) 0.0031(10) 0.0153(10)
C45 0.0518(16) 0.0351(13) 0.0263(12) 0.0101(11) -0.0015(11) 0.0087(10)
C46 0.0519(16) 0.0323(13) 0.0431(14) -0.0039(12) -0.0105(12) 0.0167(12)
C47 0.0399(14) 0.0383(13) 0.0453(14) -0.0054(11) -0.0024(11) 0.0247(12)
C48 0.0363(13) 0.0314(12) 0.0315(12) 0.0050(10) 0.0023(10) 0.0180(10)
C49 0.0431(15) 0.0394(13) 0.0423(14) -0.0002(11) 0.0136(11) 0.0225(11)
C50 0.0392(15) 0.0562(16) 0.0448(14) 0.0000(12) 0.0177(12) 0.0203(13)
C51 0.0635(19) 0.0490(16) 0.0722(19) -0.0130(14) 0.0216(15) 0.0285(15)
C52 0.0659(19) 0.0632(17) 0.0527(16) 0.0070(14) 0.0207(14) 0.0396(14)
C53 0.0366(13) 0.0282(12) 0.0355(12) 0.0100(10) 0.0047(10) 0.0147(10)
C54 0.0412(14) 0.0367(13) 0.0419(14) 0.0189(11) 0.0129(11) 0.0162(11)
C55 0.0593(17) 0.0307(13) 0.0570(16) 0.0059(12) 0.0065(13) 0.0196(12)
C56 0.0491(16) 0.0412(14) 0.0491(15) 0.0155(12) 0.0030(12) 0.0252(12)

loop_
_atom_type_symbol
_atom_type_description
_atom_type_scat_dispersion_real
_atom_type_scat_dispersion_imag
_atom_type_scat_source
C C 0.0033 0.0016 'International Tables Vol C Tables 4.2.6.8 and 6.1.1.4'
H H 0.0000 0.0000 'International Tables Vol C Tables 4.2.6.8 and 6.1.1.4'
Si Si 0.0817 0.0704 'International Tables Vol C Tables 4.2.6.8 and 6.1.1.4'

loop_
_geom_angle_atom_site_label_1
_geom_angle_atom_site_label_2
_geom_angle_atom_site_label_3
_geom_angle
C1 Si1 C7 108.90(9)
C1 Si1 C11 104.10(9)
C7 Si1 C11 111.05(9)
C1 Si1 Si2 103.91(6)
C7 Si1 Si2 113.40(7)
C11 Si1 Si2 114.65(7)
C15 Si2 C21 107.90(9)
C15 Si2 C25 104.01(9)
C21 Si2 C25 110.74(9)
C15 Si2 Si1 106.51(6)
C21 Si2 Si1 112.90(7)
C25 Si2 Si1 114.11(6)
C29 Si3 C35 108.11(9)
C29 Si3 C39 104.08(9)
C35 Si3 C39 110.91(9)
C29 Si3 Si4 104.41(6)
C35 Si3 Si4 114.20(7)
C39 Si3 Si4 114.21(6)
C43 Si4 C49 107.94(9)
C43 Si4 C53 104.91(9)
C49 Si4 C53 111.19(9)
C43 Si4 Si3 104.13(6)
C49 Si4 Si3 113.16(8)
C53 Si4 Si3 114.68(7)
C6 C1 C2 115.55(19)
C6 C1 Si1 125.60(16)
C2 C1 Si1 118.82(15)
C3 C2 C1 122.6(2)
C3 C2 H2 118.7
C1 C2 H2 118.7
C4 C3 C2 119.9(2)
C4 C3 H3 120.0
C2 C3 H3 120.0
C5 C4 C3 118.8(2)
C5 C4 H4 120.6
C3 C4 H4 120.6
C4 C5 C6 120.9(2)
C4 C5 H5 119.5
C6 C5 H5 119.5
C5 C6 C1 122.1(2)
C5 C6 H6 119.0
C1 C6 H6 119.0
C9 C7 C10 105.93(18)
C9 C7 C8 108.92(17)
C10 C7 C8 105.95(17)
C9 C7 Si1 110.09(14)
C10 C7 Si1 114.67(14)
C8 C7 Si1 110.99(15)
C7 C8 H8A 109.5
C7 C8 H8B 109.5
H8A C8 H8B 109.5
C7 C8 H8C 109.5
H8A C8 H8C 109.5
H8B C8 H8C 109.5
C7 C9 H9A 109.5
C7 C9 H9B 109.5
H9A C9 H9B 109.5
C7 C9 H9C 109.5
H9A C9 H9C 109.5
H9B C9 H9C 109.5
C7 C10 H10A 109.5
C7 C10 H10B 109.5
H10A C10 H10B 109.5
C7 C10 H10C 109.5
H10A C10 H10C 109.5
H10B C10 H10C 109.5
C12 C11 C13 107.98(19)
C12 C11 C14 106.66(17)
C13 C11 C14 106.06(17)
C12 C11 Si1 110.19(14)
C13 C11 Si1 113.09(14)
C14 C11 Si1 112.52(15)
C11 C12 H12A 109.5
C11 C12 H12B 109.5
H12A C12 H12B 109.5
C11 C12 H12C 109.5
H12A C12 H12C 109.5
H12B C12 H12C 109.5
C11 C13 H13A 109.5
C11 C13 H13B 109.5
H13A C13 H13B 109.5
C11 C13 H13C 109.5
H13A C13 H13C 109.5
H13B C13 H13C 109.5
C11 C14 H14A 109.5
C11 C14 H14B 109.5
H14A C14 H14B 109.5
C11 C14 H14C 109.5
H14A C14 H14C 109.5
H14B C14 H14C 109.5
C20 C15 C16 115.44(19)
C20 C15 Si2 119.92(15)
C16 C15 Si2 124.62(15)
C17 C16 C15 122.5(2)
C17 C16 H16 118.8
C15 C16 H16 118.8
C18 C17 C16 120.2(2)
C18 C17 H17 119.9
C16 C17 H17 119.9
C17 C18 C19 119.5(2)
C17 C18 H18 120.3
C19 C18 H18 120.3
C18 C19 C20 120.4(2)
C18 C19 H19 119.8
C20 C19 H19 119.8
C19 C20 C15 122.0(2)
C19 C20 H20 119.0
C15 C20 H20 119.0
C22 C21 C23 105.81(17)
C22 C21 C24 109.58(17)
C23 C21 C24 105.50(17)
C22 C21 Si2 109.43(14)
C23 C21 Si2 115.51(14)
C24 C21 Si2 110.77(14)
C21 C22 H22A 109.5
C21 C22 H22B 109.5
H22A C22 H22B 109.5
C21 C22 H22C 109.5
H22A C22 H22C 109.5
H22B C22 H22C 109.5
C21 C23 H23A 109.5
C21 C23 H23B 109.5
H23A C23 H23B 109.5
C21 C23 H23C 109.5
H23A C23 H23C 109.5
H23B C23 H23C 109.5
C21 C24 H24A 109.5
C21 C24 H24B 109.5
H24A C24 H24B 109.5
C21 C24 H24C 109.5
H24A C24 H24C 109.5
H24B C24 H24C 109.5
C26 C25 C27 106.72(18)
C26 C25 C28 107.93(17)
C27 C25 C28 106.05(17)
C26 C25 Si2 112.75(13)
C27 C25 Si2 112.15(14)
C28 C25 Si2 110.89(14)
C25 C26 H26A 109.5
C25 C26 H26B 109.5
H26A C26 H26B 109.5
C25 C26 H26C 109.5
H26A C26 H26C 109.5
H26B C26 H26C 109.5
C25 C27 H27A 109.5
C25 C27 H27B 109.5
H27A C27 H27B 109.5
C25 C27 H27C 109.5
H27A C27 H27C 109.5
H27B C27 H27C 109.5
C25 C28 H28A 109.5
C25 C28 H28B 109.5
H28A C28 H28B 109.5
C25 C28 H28C 109.5
H28A C28 H28C 109.5
H28B C28 H28C 109.5
C30 C29 C34 115.21(18)
C30 C29 Si3 118.89(14)
C34 C29 Si3 125.90(15)
C31 C30 C29 123.06(19)
C31 C30 H30 118.5
C29 C30 H30 118.5
C32 C31 C30 119.9(2)
C32 C31 H31 120.1
C30 C31 H31 120.1
C33 C32 C31 119.16(19)
C33 C32 H32 120.4
C31 C32 H32 120.4
C32 C33 C34 120.6(2)
C32 C33 H33 119.7
C34 C33 H33 119.7
C33 C34 C29 122.1(2)
C33 C34 H34 119.0
C29 C34 H34 119.0
C37 C35 C38 105.66(17)
C37 C35 C36 109.10(17)
C38 C35 C36 105.85(19)
C37 C35 Si3 109.32(14)
C38 C35 Si3 114.99(14)
C36 C35 Si3 111.62(14)
C35 C36 H36A 109.5
C35 C36 H36B 109.5
H36A C36 H36B 109.5
C35 C36 H36C 109.5
H36A C36 H36C 109.5
H36B C36 H36C 109.5
C35 C37 H37A 109.5
C35 C37 H37B 109.5
H37A C37 H37B 109.5
C35 C37 H37C 109.5
H37A C37 H37C 109.5
H37B C37 H37C 109.5
C35 C38 H38A 109.5
C35 C38 H38B 109.5
H38A C38 H38B 109.5
C35 C38 H38C 109.5
H38A C38 H38C 109.5
H38B C38 H38C 109.5
C42 C39 C41 105.59(17)
C42 C39 C40 105.87(17)
C41 C39 C40 107.60(17)
C42 C39 Si3 113.47(14)
C41 C39 Si3 113.83(14)
C40 C39 Si3 110.00(14)
C39 C40 H40A 109.5
C39 C40 H40B 109.5
H40A C40 H40B 109.5
C39 C40 H40C 109.5
H40A C40 H40C 109.5
H40B C40 H40C 109.5
C39 C41 H41A 109.5
C39 C41 H41B 109.5
H41A C41 H41B 109.5
C39 C41 H41C 109.5
H41A C41 H41C 109.5
H41B C41 H41C 109.5
C39 C42 H42A 109.5
C39 C42 H42B 109.5
H42A C42 H42B 109.5
C39 C42 H42C 109.5
H42A C42 H42C 109.5
H42B C42 H42C 109.5
C44 C43 C48 115.17(19)
C44 C43 Si4 124.74(16)
C48 C43 Si4 120.07(15)
C45 C44 C43 122.4(2)
C45 C44 H44 118.8
C43 C44 H44 118.8
C46 C45 C44 120.5(2)
C46 C45 H45 119.8
C44 C45 H45 119.8
C45 C46 C47 118.9(2)
C45 C46 H46 120.6
C47 C46 H46 120.6
C46 C47 C48 120.5(2)
C46 C47 H47 119.8
C48 C47 H47 119.8
C47 C48 C43 122.5(2)
C47 C48 H48 118.7
C43 C48 H48 118.7
C50 C49 C51 105.3(2)
C50 C49 C52 109.51(19)
C51 C49 C52 106.00(19)
C50 C49 Si4 110.51(14)
C51 C49 Si4 114.00(15)
C52 C49 Si4 111.22(16)
C49 C50 H50A 109.5
C49 C50 H50B 109.5
H50A C50 H50B 109.5
C49 C50 H50C 109.5
H50A C50 H50C 109.5
H50B C50 H50C 109.5
C49 C51 H51A 109.5
C49 C51 H51B 109.5
H51A C51 H51B 109.5
C49 C51 H51C 109.5
H51A C51 H51C 109.5
H51B C51 H51C 109.5
C49 C52 H52A 109.5
C49 C52 H52B 109.5
H52A C52 H52B 109.5
C49 C52 H52C 109.5
H52A C52 H52C 109.5
H52B C52 H52C 109.5
C54 C53 C56 107.82(18)
C54 C53 C55 105.69(17)
C56 C53 C55 105.91(17)
C54 C53 Si4 112.52(13)
C56 C53 Si4 110.01(14)
C55 C53 Si4 114.46(16)
C53 C54 H54A 109.5
C53 C54 H54B 109.5
H54A C54 H54B 109.5
C53 C54 H54C 109.5
H54A C54 H54C 109.5
H54B C54 H54C 109.5
C53 C55 H55A 109.5
C53 C55 H55B 109.5
H55A C55 H55B 109.5
C53 C55 H55C 109.5
H55A C55 H55C 109.5
H55B C55 H55C 109.5
C53 C56 H56A 109.5
C53 C56 H56B 109.5
H56A C56 H56B 109.5
C53 C56 H56C 109.5
H56A C56 H56C 109.5
H56B C56 H56C 109.5

loop_
_geom_bond_atom_site_label_1
_geom_bond_atom_site_label_2
_geom_bond_distance
Si1 C1 1.916(2)
Si1 C7 1.947(2)
Si1 C11 1.961(2)
Si1 Si2 2.4869(8)
Si2 C15 1.924(2)
Si2 C21 1.950(2)
Si2 C25 1.969(2)
Si3 C29 1.916(2)
Si3 C35 1.949(2)
Si3 C39 1.963(2)
Si3 Si4 2.4944(8)
Si4 C43 1.924(2)
Si4 C49 1.942(2)
Si4 C53 1.971(2)
C1 C6 1.397(3)
C1 C2 1.400(3)
C2 C3 1.386(3)
C2 H2 0.9500
C3 C4 1.385(3)
C3 H3 0.9500
C4 C5 1.372(3)
C4 H4 0.9500
C5 C6 1.385(3)
C5 H5 0.9500
C6 H6 0.9500
C7 C9 1.539(3)
C7 C10 1.546(3)
C7 C8 1.548(3)
C8 H8A 0.9800
C8 H8B 0.9800
C8 H8C 0.9800
C9 H9A 0.9800
C9 H9B 0.9800
C9 H9C 0.9800
C10 H10A 0.9800
C10 H10B 0.9800
C10 H10C 0.9800
C11 C12 1.532(3)
C11 C13 1.543(3)
C11 C14 1.543(3)
C12 H12A 0.9800
C12 H12B 0.9800
C12 H12C 0.9800
C13 H13A 0.9800
C13 H13B 0.9800
C13 H13C 0.9800
C14 H14A 0.9800
C14 H14B 0.9800
C14 H14C 0.9800
C15 C20 1.400(3)
C15 C16 1.403(3)
C16 C17 1.388(3)
C16 H16 0.9500
C17 C18 1.368(3)
C17 H17 0.9500
C18 C19 1.373(3)
C18 H18 0.9500
C19 C20 1.392(3)
C19 H19 0.9500
C20 H20 0.9500
C21 C22 1.544(3)
C21 C23 1.546(3)
C21 C24 1.547(3)
C22 H22A 0.9800
C22 H22B 0.9800
C22 H22C 0.9800
C23 H23A 0.9800
C23 H23B 0.9800
C23 H23C 0.9800
C24 H24A 0.9800
C24 H24B 0.9800
C24 H24C 0.9800
C25 C26 1.531(3)
C25 C27 1.539(3)
C25 C28 1.546(3)
C26 H26A 0.9800
C26 H26B 0.9800
C26 H26C 0.9800
C27 H27A 0.9800
C27 H27B 0.9800
C27 H27C 0.9800
C28 H28A 0.9800
C28 H28B 0.9800
C28 H28C 0.9800
C29 C30 1.398(3)
C29 C34 1.405(3)
C30 C31 1.384(3)
C30 H30 0.9500
C31 C32 1.379(3)
C31 H31 0.9500
C32 C33 1.376(3)
C32 H32 0.9500
C33 C34 1.388(3)
C33 H33 0.9500
C34 H34 0.9500
C35 C37 1.542(3)
C35 C38 1.543(3)
C35 C36 1.544(3)
C36 H36A 0.9800
C36 H36B 0.9800
C36 H36C 0.9800
C37 H37A 0.9800
C37 H37B 0.9800
C37 H37C 0.9800
C38 H38A 0.9800
C38 H38B 0.9800
C38 H38C 0.9800
C39 C42 1.538(3)
C39 C41 1.540(3)
C39 C40 1.549(3)
C40 H40A 0.9800
C40 H40B 0.9800
C40 H40C 0.9800
C41 H41A 0.9800
C41 H41B 0.9800
C41 H41C 0.9800
C42 H42A 0.9800
C42 H42B 0.9800
C42 H42C 0.9800
C43 C44 1.398(3)
C43 C48 1.407(3)
C44 C45 1.391(3)
C44 H44 0.9500
C45 C46 1.376(3)
C45 H45 0.9500
C46 C47 1.379(3)
C46 H46 0.9500
C47 C48 1.384(3)
C47 H47 0.9500
C48 H48 0.9500
C49 C50 1.542(3)
C49 C51 1.547(3)
C49 C52 1.547(3)
C50 H50A 0.9800
C50 H50B 0.9800
C50 H50C 0.9800
C51 H51A 0.9800
C51 H51B 0.9800
C51 H51C 0.9800
C52 H52A 0.9800
C52 H52B 0.9800
C52 H52C 0.9800
C53 C54 1.531(3)
C53 C56 1.546(3)
C53 C55 1.546(3)
C54 H54A 0.9800
C54 H54B 0.9800
C54 H54C 0.9800
C55 H55A 0.9800
C55 H55B 0.9800
C55 H55C 0.9800
C56 H56A 0.9800
C56 H56B 0.9800
C56 H56C 0.9800

loop_
_geom_torsion_atom_site_label_1
_geom_torsion_atom_site_label_2
_geom_torsion_atom_site_label_3
_geom_torsion_atom_site_label_4
_geom_torsion
C1 Si1 Si2 C15 -71.47(9)
C7 Si1 Si2 C15 170.44(9)
C11 Si1 Si2 C15 41.46(10)
C1 Si1 Si2 C21 170.29(9)
C7 Si1 Si2 C21 52.20(10)
C11 Si1 Si2 C21 -76.78(10)
C1 Si1 Si2 C25 42.68(10)
C7 Si1 Si2 C25 -75.40(10)
C11 Si1 Si2 C25 155.62(10)
C29 Si3 Si4 C43 -68.61(9)
C35 Si3 Si4 C43 173.53(9)
C39 Si3 Si4 C43 44.40(10)
C29 Si3 Si4 C49 174.44(9)
C35 Si3 Si4 C49 56.58(10)
C39 Si3 Si4 C49 -72.56(10)
C29 Si3 Si4 C53 45.46(10)
C35 Si3 Si4 C53 -72.41(10)
C39 Si3 Si4 C53 158.46(10)
C7 Si1 C1 C6 9.90(19)
C11 Si1 C1 C6 128.42(17)
Si2 Si1 C1 C6 -111.24(16)
C7 Si1 C1 C2 -172.21(15)
C11 Si1 C1 C2 -53.69(17)
Si2 Si1 C1 C2 66.65(16)
C6 C1 C2 C3 2.9(3)
Si1 C1 C2 C3 -175.23(16)
C1 C2 C3 C4 -0.9(3)
C2 C3 C4 C5 -1.6(3)
C3 C4 C5 C6 1.9(3)
C4 C5 C6 C1 0.2(3)
C2 C1 C6 C5 -2.5(3)
Si1 C1 C6 C5 175.42(16)
C1 Si1 C7 C9 -65.46(16)
C11 Si1 C7 C9 -179.52(14)
Si2 Si1 C7 C9 49.69(16)
C1 Si1 C7 C10 175.23(15)
C11 Si1 C7 C10 61.17(17)
Si2 Si1 C7 C10 -69.62(16)
C1 Si1 C7 C8 55.22(16)
C11 Si1 C7 C8 -58.84(16)
Si2 Si1 C7 C8 170.36(12)
C1 Si1 C11 C12 -31.94(17)
C7 Si1 C11 C12 85.10(17)
Si2 Si1 C11 C12 -144.76(13)
C1 Si1 C11 C13 89.01(16)
C7 Si1 C11 C13 -153.95(15)
Si2 Si1 C11 C13 -23.81(18)
C1 Si1 C11 C14 -150.83(15)
C7 Si1 C11 C14 -33.80(17)
Si2 Si1 C11 C14 96.35(14)
C21 Si2 C15 C20 -161.85(15)
C25 Si2 C15 C20 -44.20(17)
Si1 Si2 C15 C20 76.66(16)
C21 Si2 C15 C16 16.21(19)
C25 Si2 C15 C16 133.86(17)
Si1 Si2 C15 C16 -105.27(17)
C20 C15 C16 C17 0.2(3)
Si2 C15 C16 C17 -177.96(16)
C15 C16 C17 C18 0.8(3)
C16 C17 C18 C19 -1.0(3)
C17 C18 C19 C20 0.2(3)
C18 C19 C20 C15 0.9(3)
C16 C15 C20 C19 -1.0(3)
Si2 C15 C20 C19 177.23(15)
C15 Si2 C21 C22 -69.53(15)
C25 Si2 C21 C22 177.25(13)
Si1 Si2 C21 C22 47.90(15)
C15 Si2 C21 C23 171.23(14)
C25 Si2 C21 C23 58.01(17)
Si1 Si2 C21 C23 -71.34(16)
C15 Si2 C21 C24 51.39(16)
C25 Si2 C21 C24 -61.83(16)
Si1 Si2 C21 C24 168.82(12)
C15 Si2 C25 C26 87.92(16)
C21 Si2 C25 C26 -156.42(14)
Si1 Si2 C25 C26 -27.71(17)
C15 Si2 C25 C27 -151.59(15)
C21 Si2 C25 C27 -35.92(18)
Si1 Si2 C25 C27 92.78(15)
C15 Si2 C25 C28 -33.23(17)
C21 Si2 C25 C28 82.43(16)
Si1 Si2 C25 C28 -148.86(13)
C35 Si3 C29 C30 -163.88(15)
C39 Si3 C29 C30 -45.90(17)
Si4 Si3 C29 C30 74.16(15)
C35 Si3 C29 C34 15.5(2)
C39 Si3 C29 C34 133.51(17)
Si4 Si3 C29 C34 -106.43(17)
C34 C29 C30 C31 -0.2(3)
Si3 C29 C30 C31 179.31(15)
C29 C30 C31 C32 1.4(3)
C30 C31 C32 C33 -1.0(3)
C31 C32 C33 C34 -0.6(3)
C32 C33 C34 C29 1.9(3)
C30 C29 C34 C33 -1.5(3)
Si3 C29 C34 C33 179.11(16)
C29 Si3 C35 C37 -69.57(16)
C39 Si3 C35 C37 176.92(13)
Si4 Si3 C35 C37 46.15(15)
C29 Si3 C35 C38 171.80(16)
C39 Si3 C35 C38 58.29(19)
Si4 Si3 C35 C38 -72.47(17)
C29 Si3 C35 C36 51.21(17)
C39 Si3 C35 C36 -62.30(17)
Si4 Si3 C35 C36 166.94(13)
C29 Si3 C39 C42 -152.29(15)
C35 Si3 C39 C42 -36.26(18)
Si4 Si3 C39 C42 94.50(15)
C29 Si3 C39 C41 86.91(16)
C35 Si3 C39 C41 -157.05(14)
Si4 Si3 C39 C41 -26.29(16)
C29 Si3 C39 C40 -33.92(16)
C35 Si3 C39 C40 82.12(16)
Si4 Si3 C39 C40 -147.12(13)
C49 Si4 C43 C44 16.0(2)
C53 Si4 C43 C44 134.60(17)
Si3 Si4 C43 C44 -104.56(17)
C49 Si4 C43 C48 -165.72(16)
C53 Si4 C43 C48 -47.08(17)
Si3 Si4 C43 C48 73.76(16)
C48 C43 C44 C45 -2.2(3)
Si4 C43 C44 C45 176.21(16)
C43 C44 C45 C46 1.6(3)
C44 C45 C46 C47 0.3(3)
C45 C46 C47 C48 -1.4(3)
C46 C47 C48 C43 0.7(3)
C44 C43 C48 C47 1.1(3)
Si4 C43 C48 C47 -177.41(16)
C43 Si4 C49 C50 -69.22(18)
C53 Si4 C49 C50 176.22(15)
Si3 Si4 C49 C50 45.46(17)
C43 Si4 C49 C51 172.40(17)
C53 Si4 C49 C51 57.8(2)
Si3 Si4 C49 C51 -72.91(18)
C43 Si4 C49 C52 52.63(18)
C53 Si4 C49 C52 -61.93(18)
Si3 Si4 C49 C52 167.32(14)
C43 Si4 C53 C54 86.34(16)
C49 Si4 C53 C54 -157.22(15)
Si3 Si4 C53 C54 -27.26(17)
C43 Si4 C53 C56 -33.90(16)
C49 Si4 C53 C56 82.54(17)
Si3 Si4 C53 C56 -147.50(13)
C43 Si4 C53 C55 -152.98(15)
C49 Si4 C53 C55 -36.55(19)
Si3 Si4 C53 C55 93.41(15)
